data_4123353
loop_
_publ_author_name
'Ciardi, Moira'
'Gal\'an, Albano'
'Ballester, Pablo'

_publ_section_title
;
 Tetra-phosphonate Calix[4]pyrrole Cavitands as Multitopic Receptors for
 the Recognition of Ion Pairs.
;
_journal_issue 5
_journal_name_full 'Journal of the American Chemical Society'
_journal_page_first 2047
_journal_page_last 2055
_journal_paper_doi 10.1021/ja512590j
_journal_volume 137
_journal_year 2015
_chemical_formula_sum 'C120 H156 Cl N4 O12 P5'
_chemical_formula_weight 2036.79
_chemical_name_systematic
; 
 ? 
;
_space_group_IT_number 130
_symmetry_cell_setting tetragonal
_symmetry_space_group_name_Hall '-P 4a 2ac'
_symmetry_space_group_name_H-M 'P 4/n c c :2'
_atom_sites_solution_hydrogens geom
_atom_sites_solution_primary direct
_atom_sites_solution_secondary difmap
_audit_creation_method SHELXL-97
_cell_angle_alpha 90.00
_cell_angle_beta 90.00
_cell_angle_gamma 90.00
_cell_formula_units_Z 4
_cell_length_a 22.2729(8)
_cell_length_b 22.2729(8)
_cell_length_c 22.2145(7)
_cell_measurement_reflns_used 6375
_cell_measurement_temperature 100(2)
_cell_measurement_theta_max 22.62
_cell_measurement_theta_min 2.24
_cell_volume 11020.2(7)
_computing_cell_refinement 'Bruker APEX2 v2011.4-0'
_computing_data_collection 'Bruker APEX2 v2011.4-0'
_computing_data_reduction 'Bruker SAINT V7.60A'
_computing_molecular_graphics 'Bruker SHELXTL'
_computing_publication_material 'Bruker SHELXTL'
_computing_structure_refinement 'SHELXS-97 (Sheldrick, 2008)'
_computing_structure_solution Sir2011
_diffrn_ambient_temperature 100(2)
_diffrn_detector_area_resol_mean 512
_diffrn_detector_type '4K CCD area detector APEX II'
_diffrn_measured_fraction_theta_full 0.998
_diffrn_measured_fraction_theta_max 0.998
_diffrn_measurement_device_type 'Kappa 4-axis goniometer bruker-nonius'
_diffrn_measurement_method
;
 Fullsphere data collection, phi and omega scans
;
_diffrn_measurement_specimen_support 'magnetic support whith MicroMount'
_diffrn_radiation_monochromator 'Multilayer Montel 200 mirrors'
_diffrn_radiation_type MoK\a
_diffrn_radiation_wavelength 0.71073
_diffrn_reflns_av_R_equivalents 0.0731
_diffrn_reflns_av_sigmaI/netI 0.0579
_diffrn_reflns_limit_h_max 27
_diffrn_reflns_limit_h_min -21
_diffrn_reflns_limit_k_max 27
_diffrn_reflns_limit_k_min -27
_diffrn_reflns_limit_l_max 27
_diffrn_reflns_limit_l_min -20
_diffrn_reflns_number 39578
_diffrn_reflns_theta_full 26.37
_diffrn_reflns_theta_max 26.37
_diffrn_reflns_theta_min 1.83
_diffrn_source 'rotating anode X-ray tube'
_diffrn_source_current 70
_diffrn_source_power 50
_diffrn_source_size '0.3 mm x 0.3 mm fine focus'
_diffrn_source_type 'Bruker-Nonius FR 591'
_exptl_absorpt_coefficient_mu 0.170
_exptl_absorpt_correction_T_max 0.9966
_exptl_absorpt_correction_T_min 0.9832
_exptl_absorpt_correction_type empirical
_exptl_absorpt_process_details
; 
 SADABS Version 2008/1 Bruker-Nonius
 Blessing, Acta Cryst. (1995) A51 33-38
;
_exptl_crystal_colour colourless
_exptl_crystal_density_diffrn 1.228
_exptl_crystal_density_method 'not measured'
_exptl_crystal_description block
_exptl_crystal_F_000 4368
_exptl_crystal_size_max 0.20
_exptl_crystal_size_mid 0.15
_exptl_crystal_size_min 0.05
_refine_diff_density_max 1.655
_refine_diff_density_min -1.255
_refine_diff_density_rms 0.175
_refine_ls_extinction_method none
_refine_ls_goodness_of_fit_ref 4.141
_refine_ls_hydrogen_treatment noref
_refine_ls_matrix_type full
_refine_ls_number_parameters 524
_refine_ls_number_reflns 5637
_refine_ls_number_restraints 816
_refine_ls_restrained_S_all 4.051
_refine_ls_R_factor_all 0.2485
_refine_ls_R_factor_gt 0.2212
_refine_ls_shift/su_max 0.000
_refine_ls_shift/su_mean 0.000
_refine_ls_structure_factor_coef Fsqd
_refine_ls_weighting_details 'calc w=1/[\s^2^(Fo^2^)+(0.1000P)^2^+0.0000P] where P=(Fo^2^+2Fc^2^)/3'
_refine_ls_weighting_scheme calc
_refine_ls_wR_factor_gt 0.5535
_refine_ls_wR_factor_ref 0.5606
_reflns_number_gt 4229
_reflns_number_total 5637
_reflns_threshold_expression >2sigma(I)
_cod_data_source_file ja512590j_si_002.cif
_cod_data_source_block 4pooooo_0m
_cod_depositor_comments
;
The following automatic conversions were performed:
'_diffrn_measurement_specimen_suppport' tag replaced with
'_diffrn_measurement_specimen_support'.

Automatic conversion script
Id: cif_correct_tags 1440 2010-10-19 06:21:57Z saulius 

The following automatic conversions were performed:

'_symmetry_cell_setting' value 'Tetragonal' changed to 'tetragonal'
according to
/usr/data/users/saulius/crontab/automatic-downloads/rss-feeds/ACS/lib/dictionaries/cif_core.dic
dictionary named 'cif_core.dic' version 2.4.2 from 2011-04-26.

Automatic conversion script
Id: cif_fix_values 3008 2015-01-20 13:52:24Z robertas 

 Adding full bibliography for 4123353--4123354.cif.
;
_cod_original_sg_symbol_H-M P4/ncc
_cod_database_code 4123353

loop_
_symmetry_equiv_pos_as_xyz
'x, y, z'
'-x+1/2, -y+1/2, z'
'-y+1/2, x, z'
'y, -x+1/2, z'
'-x, y+1/2, -z+1/2'
'x+1/2, -y, -z+1/2'
'y+1/2, x+1/2, -z+1/2'
'-y, -x, -z+1/2'
'-x, -y, -z'
'x-1/2, y-1/2, -z'
'y-1/2, -x, -z'
'-y, x-1/2, -z'
'x, -y-1/2, z-1/2'
'-x-1/2, y, z-1/2'
'-y-1/2, -x-1/2, z-1/2'
'y, x, z-1/2'

loop_
_atom_site_label
_atom_site_type_symbol
_atom_site_fract_x
_atom_site_fract_y
_atom_site_fract_z
_atom_site_U_iso_or_equiv
_atom_site_adp_type
_atom_site_occupancy
_atom_site_symmetry_multiplicity
_atom_site_calc_flag
_atom_site_refinement_flags
_atom_site_disorder_assembly
_atom_site_disorder_group
Cl1 Cl 0.2500 0.2500 0.77429(16) 0.0321(10) Uani 1 4 d S . .
N1 N 0.3079(3) 0.3385(3) 0.8775(3) 0.0266(15) Uani 1 1 d . A .
H1 H 0.2938 0.3160 0.8482 0.032 Uiso 1 1 calc R . .
C1 C 0.4099(5) 0.3396(4) 0.7193(4) 0.060(3) Uani 1 1 d D . .
C2 C 0.4260(4) 0.2887(4) 0.6863(4) 0.047(2) Uani 1 1 d . A .
H2 H 0.4311 0.2899 0.6439 0.057 Uiso 1 1 calc R . .
C3 C 0.4339(5) 0.2361(4) 0.7193(4) 0.060(3) Uani 1 1 d . . .
C4 C 0.4293(5) 0.2362(5) 0.7815(4) 0.054(3) Uani 1 1 d . A .
H4 H 0.4384 0.2005 0.8029 0.065 Uiso 1 1 calc R . .
C5 C 0.4122(4) 0.2864(4) 0.8131(4) 0.037(2) Uani 1 1 d . . .
C6 C 0.4041(4) 0.3380(4) 0.7810(4) 0.044(2) Uani 1 1 d . A .
H6 H 0.3942 0.3739 0.8018 0.053 Uiso 1 1 calc R . .
O1 O 0.3936(5) 0.3857(3) 0.6802(3) 0.062(2) Uani 0.75 1 d PDU A 1
O2 O 0.3094(3) 0.4690(4) 0.6933(4) 0.067(2) Uani 0.75 1 d PDU A 1
O3 O 0.3916(3) 0.4717(3) 0.7576(3) 0.0379(18) Uani 0.75 1 d PDU A 1
P1 P 0.37736(14) 0.45205(14) 0.69760(13) 0.0433(9) Uani 0.75 1 d PDU A 1
C7 C 0.4098(4) 0.4949(3) 0.6387(3) 0.045(2) Uani 0.75 1 d PGDU A 1
C8 C 0.4495(4) 0.5409(4) 0.6530(3) 0.048(2) Uani 0.75 1 d PGDU A 1
H8 H 0.4579 0.5500 0.6939 0.057 Uiso 0.75 1 calc PR A 1
C9 C 0.4770(4) 0.5735(4) 0.6073(4) 0.054(2) Uani 0.75 1 d PGDU A 1
H9 H 0.5042 0.6050 0.6170 0.065 Uiso 0.75 1 calc PR A 1
C10 C 0.4648(5) 0.5602(4) 0.5474(3) 0.061(2) Uani 0.75 1 d PGDU A 1
H10 H 0.4835 0.5825 0.5162 0.073 Uiso 0.75 1 calc PR A 1
C11 C 0.4251(5) 0.5142(4) 0.5332(2) 0.064(3) Uani 0.75 1 d PGDU A 1
H11 H 0.4167 0.5051 0.4923 0.077 Uiso 0.75 1 calc PR A 1
C12 C 0.3976(4) 0.4815(4) 0.5788(3) 0.057(2) Uani 0.75 1 d PGDU A 1
H12 H 0.3704 0.4501 0.5691 0.069 Uiso 0.75 1 calc PR A 1
O1' O 0.4195(5) 0.3968(4) 0.6941(7) 0.044(3) Uani 0.25 1 d PDU A 2
O2' O 0.3091(3) 0.4519(8) 0.6798(6) 0.048(3) Uani 0.25 1 d PDU A 2
O3' O 0.3413(8) 0.3854(8) 0.6139(8) 0.044(4) Uani 0.25 1 d PDU A 2
P1' P 0.3688(4) 0.4283(4) 0.6554(4) 0.0433(18) Uani 0.25 1 d PDU A 2
C7' C 0.4028(8) 0.4900(8) 0.6192(8) 0.050(3) Uani 0.25 1 d PGDU A 2
C8' C 0.4520(10) 0.5209(10) 0.6422(9) 0.051(3) Uani 0.25 1 d PGDU A 2
H8' H 0.4679 0.5103 0.6804 0.061 Uiso 0.25 1 calc PR A 2
C9' C 0.4778(12) 0.5673(11) 0.6093(12) 0.054(3) Uani 0.25 1 d PGDU A 2
H9' H 0.5114 0.5884 0.6250 0.065 Uiso 0.25 1 calc PR A 2
C10' C 0.4544(13) 0.5829(10) 0.5534(11) 0.058(3) Uani 0.25 1 d PGDU A 2
H10' H 0.4721 0.6146 0.5309 0.069 Uiso 0.25 1 calc PR A 2
C11' C 0.4053(13) 0.5520(11) 0.5304(9) 0.060(3) Uani 0.25 1 d PGDU A 2
H11' H 0.3894 0.5626 0.4922 0.072 Uiso 0.25 1 calc PR A 2
C12' C 0.3795(10) 0.5056(10) 0.5633(9) 0.058(3) Uani 0.25 1 d PGDU A 2
H12' H 0.3459 0.4845 0.5475 0.069 Uiso 0.25 1 calc PR A 2
C13 C 0.4061(3) 0.2856(4) 0.8815(4) 0.0326(19) Uani 1 1 d . A .
C14 C 0.3618(4) 0.3315(3) 0.9039(3) 0.0285(18) Uani 1 1 d . . .
C15 C 0.3665(4) 0.3724(4) 0.9494(4) 0.038(2) Uani 1 1 d . A .
H15 H 0.3990 0.3762 0.9768 0.045 Uiso 1 1 calc R . .
C16 C 0.3131(4) 0.4088(4) 0.9484(4) 0.041(2) Uani 1 1 d . . .
H16 H 0.3042 0.4418 0.9740 0.049 Uiso 1 1 calc R A .
C17 C 0.2779(3) 0.3865(3) 0.9035(4) 0.0277(17) Uani 1 1 d . A .
C18 C 0.4724(4) 0.2987(5) 0.9079(5) 0.066(2) Uani 1 1 d DU . .
H18A H 0.4715 0.2939 0.9509 0.079 Uiso 0.50 1 d PR A 1
H18B H 0.4828 0.3397 0.8995 0.079 Uiso 0.50 1 d PR A 1
H18C H 0.4985 0.2661 0.8975 0.079 Uiso 0.50 1 d PR A 2
H18D H 0.4700 0.3003 0.9510 0.079 Uiso 0.50 1 d PR A 2
C19 C 0.5210(7) 0.2567(10) 0.8825(9) 0.075(3) Uani 0.50 1 d PDU A -1
H19A H 0.5032 0.2170 0.8733 0.090 Uiso 0.50 1 calc PR A -1
H19B H 0.5372 0.2736 0.8446 0.090 Uiso 0.50 1 calc PR A -1
C20 C 0.5719(8) 0.2493(11) 0.9283(10) 0.087(3) Uani 0.50 1 d PDU A -1
H20A H 0.5597 0.2204 0.9599 0.105 Uiso 0.50 1 calc PR A -1
H20B H 0.5805 0.2883 0.9477 0.105 Uiso 0.50 1 calc PR A -1
C21 C 0.6283(8) 0.2261(12) 0.8957(12) 0.099(3) Uani 0.50 1 d PDU A -1
H21A H 0.6191 0.2185 0.8528 0.119 Uiso 0.50 1 calc PR A -1
H21B H 0.6606 0.2567 0.8978 0.119 Uiso 0.50 1 calc PR A -1
C22 C 0.6492(12) 0.1678(11) 0.9260(13) 0.109(4) Uani 0.50 1 d PDU A -1
H22A H 0.6159 0.1393 0.9333 0.131 Uiso 0.50 1 calc PR A -1
H22B H 0.6719 0.1750 0.9637 0.131 Uiso 0.50 1 calc PR A -1
C23 C 0.6898(12) 0.1490(15) 0.8731(12) 0.117(4) Uani 0.50 1 d PDU A -1
H23A H 0.6655 0.1303 0.8409 0.141 Uiso 0.50 1 calc PR A -1
H23B H 0.7105 0.1845 0.8562 0.141 Uiso 0.50 1 calc PR A -1
C24 C 0.7361(10) 0.1038(14) 0.8972(13) 0.122(4) Uani 0.50 1 d PDU A -1
H24A H 0.7165 0.0646 0.9047 0.146 Uiso 0.50 1 calc PR A -1
H24B H 0.7530 0.1185 0.9357 0.146 Uiso 0.50 1 calc PR A -1
C25 C 0.7867(10) 0.0965(17) 0.8501(12) 0.126(4) Uani 0.50 1 d PDU A -1
H25A H 0.7927 0.1343 0.8276 0.151 Uiso 0.50 1 calc PR A -1
H25B H 0.7766 0.0642 0.8212 0.151 Uiso 0.50 1 calc PR A -1
C26 C 0.8441(9) 0.0800(18) 0.8860(12) 0.129(5) Uani 0.50 1 d PDU A -1
H26A H 0.8641 0.1170 0.9005 0.155 Uiso 0.50 1 calc PR A -1
H26B H 0.8335 0.0551 0.9213 0.155 Uiso 0.50 1 calc PR A -1
C27 C 0.8862(11) 0.0451(11) 0.8442(15) 0.131(5) Uani 0.50 1 d PDU A -1
H27A H 0.8640 0.0322 0.8079 0.157 Uiso 0.50 1 calc PR A -1
H27B H 0.9010 0.0088 0.8651 0.157 Uiso 0.50 1 calc PR A -1
C28 C 0.9398(10) 0.0845(15) 0.8256(16) 0.134(5) Uani 0.50 1 d PDU A -1
H28A H 0.9562 0.1052 0.8614 0.160 Uiso 0.50 1 calc PR A -1
H28B H 0.9718 0.0590 0.8084 0.160 Uiso 0.50 1 calc PR A -1
C29 C 0.9197(16) 0.1311(15) 0.7789(17) 0.139(7) Uani 0.50 1 d PDU A -1
H29A H 0.9033 0.1663 0.7996 0.208 Uiso 0.50 1 calc PR A -1
H29B H 0.8888 0.1135 0.7529 0.208 Uiso 0.50 1 calc PR A -1
H29C H 0.9542 0.1431 0.7544 0.208 Uiso 0.50 1 calc PR A -1
C19' C 0.5000(7) 0.3580(8) 0.8842(11) 0.071(3) Uani 0.50 1 d PDU A -2
H19C H 0.4992 0.3578 0.8397 0.086 Uiso 0.50 1 calc PR A -2
H19D H 0.4754 0.3922 0.8983 0.086 Uiso 0.50 1 calc PR A -2
C20' C 0.5648(7) 0.3660(8) 0.9060(12) 0.078(3) Uani 0.50 1 d PDU A -2
H20C H 0.5902 0.3341 0.8882 0.093 Uiso 0.50 1 calc PR A -2
H20D H 0.5661 0.3615 0.9503 0.093 Uiso 0.50 1 calc PR A -2
C21' C 0.5906(7) 0.4277(8) 0.8887(12) 0.086(3) Uani 0.50 1 d PDU A -2
H21C H 0.5633 0.4598 0.9028 0.104 Uiso 0.50 1 calc PR A -2
H21D H 0.5938 0.4307 0.8443 0.104 Uiso 0.50 1 calc PR A -2
C22' C 0.6532(7) 0.4361(11) 0.9172(12) 0.095(4) Uani 0.50 1 d PDU A -2
H22C H 0.6665 0.4783 0.9124 0.114 Uiso 0.50 1 calc PR A -2
H22D H 0.6515 0.4268 0.9608 0.114 Uiso 0.50 1 calc PR A -2
C23' C 0.6978(8) 0.3937(11) 0.8856(16) 0.106(4) Uani 0.50 1 d PDU A -2
H23C H 0.6828 0.3832 0.8450 0.127 Uiso 0.50 1 calc PR A -2
H23D H 0.7022 0.3562 0.9091 0.127 Uiso 0.50 1 calc PR A -2
C24' C 0.7590(9) 0.4258(10) 0.8806(16) 0.114(4) Uani 0.50 1 d PDU A -2
H24C H 0.7577 0.4559 0.8478 0.136 Uiso 0.50 1 calc PR A -2
H24D H 0.7681 0.4470 0.9187 0.136 Uiso 0.50 1 calc PR A -2
C25' C 0.8076(10) 0.3789(13) 0.8675(15) 0.121(4) Uani 0.50 1 d PDU A -2
H25C H 0.8446 0.3907 0.8892 0.145 Uiso 0.50 1 calc PR A -2
H25D H 0.7943 0.3399 0.8841 0.145 Uiso 0.50 1 calc PR A -2
C26' C 0.8219(11) 0.3710(11) 0.8048(12) 0.127(5) Uani 0.50 1 d PDU A -2
H26C H 0.8619 0.3886 0.7968 0.152 Uiso 0.50 1 calc PR A -2
H26D H 0.7922 0.3931 0.7802 0.152 Uiso 0.50 1 calc PR A -2
C27' C 0.8222(13) 0.3042(11) 0.7850(14) 0.132(5) Uani 0.50 1 d PDU A -2
H27C H 0.8597 0.2949 0.7629 0.159 Uiso 0.50 1 calc PR A -2
H27D H 0.8198 0.2776 0.8207 0.159 Uiso 0.50 1 calc PR A -2
C28' C 0.7670(15) 0.2946(10) 0.7438(17) 0.134(5) Uani 0.50 1 d PDU A -2
H28C H 0.7778 0.2643 0.7131 0.161 Uiso 0.50 1 calc PR A -2
H28D H 0.7344 0.2773 0.7686 0.161 Uiso 0.50 1 calc PR A -2
C29' C 0.7421(15) 0.3502(15) 0.7111(16) 0.139(7) Uani 0.50 1 d PDU A -2
H29D H 0.7349 0.3403 0.6687 0.208 Uiso 0.50 1 calc PR A -2
H29E H 0.7711 0.3831 0.7138 0.208 Uiso 0.50 1 calc PR A -2
H29F H 0.7042 0.3624 0.7299 0.208 Uiso 0.50 1 calc PR A -2
P1B P 0.250(2) 0.2603(8) 0.5712(2) 0.024(4) Uani 0.25 1 d PDU . .
C1B C 0.241(2) 0.242(2) 0.4937(5) 0.026(7) Uani 0.25 1 d PDU . .
H1BA H 0.2182 0.2083 0.4793 0.039 Uiso 0.25 1 d PR . .
H1BB H 0.2229 0.2785 0.4793 0.039 Uiso 0.25 1 d PR . .
H1BC H 0.2814 0.2394 0.4793 0.039 Uiso 0.25 1 d PR . .
C2B C 0.2928(14) 0.3272(12) 0.5764(14) 0.047(9) Uani 0.25 1 d PDU . .
H2BA H 0.2948 0.3302 0.6195 0.071 Uiso 0.25 1 d PR A .
H2BB H 0.3326 0.3234 0.5604 0.071 Uiso 0.25 1 d PR . .
H2BC H 0.2741 0.3626 0.5604 0.071 Uiso 0.25 1 d PR . .
C3B C 0.1815(11) 0.2672(18) 0.6072(15) 0.054(10) Uani 0.25 1 d PDU . .
H3BA H 0.1567 0.2334 0.5972 0.081 Uiso 0.25 1 d PR A .
H3BB H 0.1831 0.2717 0.6502 0.081 Uiso 0.25 1 d PR . .
H3BC H 0.1648 0.3029 0.5896 0.081 Uiso 0.25 1 d PR . .
C4B C 0.2923(16) 0.2002(12) 0.6059(15) 0.047(9) Uani 0.25 1 d PDU . .
H4BA H 0.2700 0.1649 0.5956 0.071 Uiso 0.25 1 d PR A .
H4BB H 0.3326 0.1967 0.5908 0.071 Uiso 0.25 1 d PR . .
H4BC H 0.2934 0.2046 0.6489 0.071 Uiso 0.25 1 d PR . .

loop_
_atom_site_aniso_label
_atom_site_aniso_U_11
_atom_site_aniso_U_22
_atom_site_aniso_U_33
_atom_site_aniso_U_23
_atom_site_aniso_U_13
_atom_site_aniso_U_12
Cl1 0.0357(14) 0.0357(14) 0.0248(18) 0.000 0.000 0.000
N1 0.025(3) 0.032(3) 0.023(3) -0.006(3) -0.001(3) 0.000(3)
C1 0.083(8) 0.043(6) 0.055(6) 0.008(5) 0.022(6) 0.005(5)
C2 0.056(6) 0.052(6) 0.033(5) 0.007(4) 0.009(4) 0.002(5)
C3 0.067(7) 0.065(7) 0.047(6) -0.005(5) 0.022(5) 0.026(6)
C4 0.069(7) 0.051(6) 0.042(5) 0.000(5) 0.007(5) 0.019(5)
C5 0.026(4) 0.045(5) 0.040(5) 0.006(4) -0.001(4) -0.003(4)
C6 0.058(6) 0.027(4) 0.048(5) -0.004(4) 0.013(5) -0.014(4)
O1 0.084(5) 0.053(4) 0.050(4) 0.007(3) 0.000(4) -0.004(4)
O2 0.067(4) 0.075(5) 0.059(4) 0.007(4) 0.008(4) -0.014(4)
O3 0.045(4) 0.032(4) 0.036(3) -0.003(3) 0.000(3) -0.011(3)
P1 0.0538(18) 0.0449(17) 0.0313(15) 0.0029(13) -0.0015(14) -0.0244(15)
C7 0.050(4) 0.042(4) 0.043(4) 0.002(4) -0.001(4) -0.012(4)
C8 0.050(4) 0.043(4) 0.050(4) 0.002(4) 0.002(4) -0.014(4)
C9 0.057(4) 0.051(4) 0.053(4) 0.001(4) 0.003(4) -0.015(4)
C10 0.069(4) 0.060(4) 0.055(4) 0.000(4) 0.004(4) -0.015(4)
C11 0.074(5) 0.066(5) 0.052(4) 0.000(4) 0.003(4) -0.017(4)
C12 0.066(5) 0.057(5) 0.049(4) 0.003(4) 0.002(4) -0.013(4)
O1' 0.051(5) 0.045(5) 0.035(5) 0.005(4) -0.006(4) -0.020(5)
O2' 0.051(5) 0.059(5) 0.032(5) -0.003(5) 0.003(4) -0.015(4)
O3' 0.047(7) 0.041(6) 0.043(6) -0.004(5) -0.003(5) -0.005(6)
P1' 0.049(4) 0.046(4) 0.035(3) -0.003(3) 0.001(3) -0.010(3)
C7' 0.054(5) 0.048(5) 0.048(5) 0.001(4) 0.000(5) -0.011(4)
C8' 0.052(5) 0.048(5) 0.051(5) 0.002(4) 0.001(4) -0.011(4)
C9' 0.058(5) 0.051(5) 0.053(5) 0.000(4) 0.002(4) -0.012(4)
C10' 0.063(5) 0.055(5) 0.055(5) 0.001(5) 0.002(5) -0.008(5)
C11' 0.066(5) 0.060(5) 0.054(5) 0.002(5) 0.001(5) -0.008(5)
C12' 0.063(5) 0.058(5) 0.052(5) 0.003(4) -0.001(4) -0.009(5)
C13 0.020(4) 0.040(5) 0.039(4) -0.008(4) -0.005(3) 0.001(4)
C14 0.036(4) 0.019(4) 0.030(4) -0.001(3) 0.002(4) -0.009(3)
C15 0.032(5) 0.043(5) 0.038(4) -0.006(4) -0.001(4) -0.011(4)
C16 0.049(5) 0.030(4) 0.043(5) -0.015(4) -0.008(4) 0.002(4)
C17 0.028(4) 0.020(4) 0.036(4) -0.004(3) -0.003(3) -0.004(3)
C18 0.050(4) 0.070(5) 0.077(5) 0.002(4) 0.001(4) -0.013(4)
C19 0.056(5) 0.079(6) 0.091(6) 0.005(5) 0.003(5) -0.010(5)
C20 0.063(6) 0.093(7) 0.107(7) 0.008(6) -0.003(5) -0.004(5)
C21 0.071(6) 0.104(7) 0.122(7) 0.006(6) -0.002(6) 0.004(6)
C22 0.085(6) 0.107(8) 0.135(8) 0.007(7) -0.001(6) 0.009(6)
C23 0.095(7) 0.112(8) 0.145(8) 0.003(7) 0.005(7) 0.011(6)
C24 0.099(7) 0.116(8) 0.150(9) 0.001(8) 0.007(7) 0.013(6)
C25 0.102(8) 0.121(9) 0.155(9) 0.000(8) 0.009(7) 0.012(7)
C26 0.103(8) 0.125(9) 0.160(10) -0.001(8) 0.008(8) 0.013(7)
C27 0.102(8) 0.127(10) 0.163(11) -0.002(9) 0.010(8) 0.011(8)
C28 0.105(9) 0.129(11) 0.166(11) -0.004(9) 0.011(9) 0.007(8)
C29 0.111(12) 0.134(13) 0.171(14) 0.001(11) 0.009(11) 0.001(11)
C19' 0.056(5) 0.073(6) 0.085(6) 0.005(5) 0.001(5) -0.014(5)
C20' 0.060(5) 0.077(6) 0.096(7) 0.005(6) 0.001(5) -0.017(5)
C21' 0.068(6) 0.082(7) 0.109(7) 0.005(6) 0.002(6) -0.022(5)
C22' 0.072(6) 0.092(7) 0.122(8) 0.003(7) 0.001(6) -0.022(5)
C23' 0.078(6) 0.104(8) 0.137(8) 0.004(7) 0.006(7) -0.014(6)
C24' 0.080(6) 0.113(8) 0.148(9) 0.005(8) 0.010(7) -0.012(6)
C25' 0.086(7) 0.120(9) 0.156(9) 0.005(8) 0.013(7) -0.006(7)
C26' 0.093(7) 0.128(9) 0.160(10) 0.000(9) 0.014(8) -0.002(8)
C27' 0.100(8) 0.132(10) 0.165(10) -0.003(9) 0.013(8) -0.002(8)
C28' 0.101(9) 0.135(10) 0.166(11) -0.004(10) 0.011(9) -0.001(9)
C29' 0.109(12) 0.139(13) 0.169(14) -0.002(12) 0.011(11) 0.006(12)
P1B 0.021(6) 0.028(6) 0.023(2) -0.002(3) 0.001(5) 0.002(5)
C1B 0.025(9) 0.025(9) 0.028(7) 0.000(5) 0.000(5) -0.001(5)
C2B 0.046(10) 0.048(10) 0.047(10) -0.001(5) -0.001(5) -0.001(5)
C3B 0.054(11) 0.053(11) 0.055(11) -0.001(5) -0.002(5) 0.000(5)
C4B 0.048(10) 0.047(10) 0.047(10) 0.000(5) -0.002(5) 0.001(5)

loop_
_atom_type_symbol
_atom_type_description
_atom_type_scat_dispersion_real
_atom_type_scat_dispersion_imag
_atom_type_scat_source
C C 0.0033 0.0016 'International Tables Vol C Tables 4.2.6.8 and 6.1.1.4'
H H 0.0000 0.0000 'International Tables Vol C Tables 4.2.6.8 and 6.1.1.4'
N N 0.0061 0.0033 'International Tables Vol C Tables 4.2.6.8 and 6.1.1.4'
O O 0.0106 0.0060 'International Tables Vol C Tables 4.2.6.8 and 6.1.1.4'
P P 0.1023 0.0942 'International Tables Vol C Tables 4.2.6.8 and 6.1.1.4'
Cl Cl 0.1484 0.1585 'International Tables Vol C Tables 4.2.6.8 and 6.1.1.4'

loop_
_geom_angle_atom_site_label_1
_geom_angle_atom_site_label_2
_geom_angle_atom_site_label_3
_geom_angle
_geom_angle_site_symmetry_1
_geom_angle_site_symmetry_3
C14 N1 C17 109.8(6) . .
C6 C1 O1 127.8(9) . .
C6 C1 C2 121.7(7) . .
O1 C1 C2 109.9(8) . .
C6 C1 O1' 115.6(11) . .
O1 C1 O1' 28.9(7) . .
C2 C1 O1' 119.2(10) . .
C3 C2 C1 116.1(8) . .
C4 C3 C2 120.9(8) . .
C4 C3 O2' 130.5(10) . 4
C2 C3 O2' 108.3(9) . 4
C4 C3 O2 116.8(9) . 4
C2 C3 O2 117.6(9) . 4
O2' C3 O2 20.0(9) 4 4
C5 C4 C3 122.1(9) . .
C6 C5 C4 117.0(8) . .
C6 C5 C13 121.3(8) . .
C4 C5 C13 121.6(8) . .
C5 C6 C1 121.9(8) . .
C1 O1 P1 127.0(7) . .
C3 O2 P1 122.7(7) 3 .
O3 P1 O2 101.3(5) . .
O3 P1 O1 117.6(4) . .
O2 P1 O1 115.8(5) . .
O3 P1 C7 115.5(4) . .
O2 P1 C7 102.7(4) . .
O1 P1 C7 103.4(4) . .
C8 C7 C12 120.0 . .
C8 C7 P1 119.2(4) . .
C12 C7 P1 120.7(4) . .
C7 C8 C9 120.0 . .
C10 C9 C8 120.0 . .
C9 C10 C11 120.0 . .
C12 C11 C10 120.0 . .
C11 C12 C7 120.0 . .
C1 O1' P1' 120.6(9) . .
C3 O2' P1' 138.8(13) 3 .
P1' O3' C2B 165.9(17) . .
O3' P1' O2' 94.8(9) . .
O3' P1' O1' 110.6(9) . .
O2' P1' O1' 125.4(8) . .
O3' P1' C7' 113.8(9) . .
O2' P1' C7' 105.5(9) . .
O1' P1' C7' 106.7(7) . .
C8' C7' C12' 120.0 . .
C8' C7' P1' 123.8(9) . .
C12' C7' P1' 116.2(9) . .
C7' C8' C9' 120.0 . .
C10' C9' C8' 120.0 . .
C9' C10' C11' 120.0 . .
C12' C11' C10' 120.0 . .
C11' C12' C7' 120.0 . .
C14 C13 C5 112.3(7) . .
C14 C13 C17 109.2(6) . 4
C5 C13 C17 110.4(6) . 4
C14 C13 C18 110.8(7) . .
C5 C13 C18 106.2(7) . .
C17 C13 C18 107.8(7) 4 .
N1 C14 C15 108.2(7) . .
N1 C14 C13 121.3(6) . .
C15 C14 C13 130.5(8) . .
C14 C15 C16 107.6(7) . .
C17 C16 C15 106.4(7) . .
C16 C17 N1 107.9(7) . .
C16 C17 C13 130.6(7) . 3
N1 C17 C13 121.5(6) . 3
C19 C18 C19' 96.6(14) . .
C19 C18 C13 113.5(10) . .
C19' C18 C13 113.2(9) . .
C20 C19 C18 110.0(11) . .
C19 C20 C21 109.2(12) . .
C22 C21 C20 108.9(12) . .
C21 C22 C23 94.2(17) . .
C24 C23 C22 107.8(12) . .
C23 C24 C25 108.8(13) . .
C24 C25 C26 106.2(12) . .
C27 C26 C25 108.3(13) . .
C26 C27 C28 110.4(14) . .
C29 C28 C27 110.0(14) . .
C20' C19' C18 111.5(10) . .
C19' C20' C21' 112.2(11) . .
C20' C21' C22' 110.1(12) . .
C23' C22' C21' 108.7(12) . .
C22' C23' C24' 108.5(12) . .
C25' C24' C23' 108.7(13) . .
C26' C25' C24' 115(2) . .
C25' C26' C27' 113(2) . .
C28' C27' C26' 107.3(9) . .
C29' C28' C27' 117.1(14) . .
P1B P1B P1B 89.99(14) 4 3
P1B P1B P1B 44.99(2) 4 2
P1B P1B P1B 44.99(13) 3 2
P1B P1B C4B 148.9(18) 4 2
P1B P1B C4B 91(10) 3 2
P1B P1B C4B 128(9) 2 2
P1B P1B C4B 77(10) 4 3
P1B P1B C4B 147(5) 3 3
P1B P1B C4B 116(10) 2 3
C4B P1B C4B 85.5(15) 2 3
P1B P1B C3B 112(10) 4 4
P1B P1B C3B 141(8) 3 4
P1B P1B C3B 144(6) 2 4
C4B P1B C3B 53.8(17) 2 4
C4B P1B C3B 34.8(14) 3 4
P1B P1B C3B 135(8) 4 .
P1B P1B C3B 58(9) 3 .
P1B P1B C3B 97(9) 2 .
C4B P1B C3B 33(2) 2 .
C4B P1B C3B 111.5(18) 3 .
C3B P1B C3B 84.8(17) 4 .
P1B P1B C1B 93.5(11) 4 4
P1B P1B C1B 86(2) 3 4
P1B P1B C1B 89.4(18) 2 4
C4B P1B C1B 117(3) 2 4
C4B P1B C1B 125(3) 3 4
C3B P1B C1B 122.8(19) 4 4
C3B P1B C1B 112(3) . 4
P1B P1B C1B 84(3) 4 2
P1B P1B C1B 93.5(11) 3 2
P1B P1B C1B 88(2) 2 2
C4B P1B C1B 127(2) 2 2
C4B P1B C1B 115(3) 3 2
C3B P1B C1B 120(2) 4 2
C3B P1B C1B 125(3) . 2
C1B P1B C1B 12.7(14) 4 2
P1B P1B C2B 100(10) 4 .
P1B P1B C2B 170(10) 3 .
P1B P1B C2B 144(10) 2 .
C4B P1B C2B 79.1(17) 2 .
C4B P1B C2B 35.2(15) 3 .
C3B P1B C2B 30.7(14) 4 .
C3B P1B C2B 111.8(19) . .
C1B P1B C2B 97(2) 4 .
C1B P1B C2B 91(2) 2 .
P1B P1B C1B 86(2) 4 .
P1B P1B C1B 76.0(9) 3 .
P1B P1B C1B 77.1(16) 2 .
C4B P1B C1B 124(4) 2 .
C4B P1B C1B 132(2) 3 .
C3B P1B C1B 135.0(16) 4 .
C3B P1B C1B 112(2) . .
C1B P1B C1B 12.4(14) 4 .
C1B P1B C1B 17.6(19) 2 .
C2B P1B C1B 108.3(11) . .
P1B P1B C4B 91(9) 4 4
P1B P1B C4B 25.7(14) 3 4
P1B P1B C4B 51(9) 2 4
C4B P1B C4B 77.2(19) 2 4
C4B P1B C4B 122(2) 3 4
C3B P1B C4B 118.4(14) 4 4
C3B P1B C4B 46.8(12) . 4
C1B P1B C4B 111.3(19) 4 4
C1B P1B C4B 119(2) 2 4
C2B P1B C4B 148.9(15) . 4
C1B P1B C4B 101.7(16) . 4
C1B C1B C1B 90.00(5) 3 4
C1B C1B C1B 45.00(2) 3 2
C1B C1B C1B 45.00(6) 4 2
C1B C1B P1B 91.2(10) 3 3
C1B C1B P1B 85(2) 4 3
C1B C1B P1B 87.0(16) 2 3
C1B C1B P1B 83(2) 3 2
C1B C1B P1B 91.2(10) 4 2
C1B C1B P1B 86(2) 2 2
P1B C1B P1B 10.7(9) 3 2
C1B C1B P1B 84.7(19) 3 .
C1B C1B P1B 76.4(8) 4 .
C1B C1B P1B 76.6(14) 2 .
P1B C1B P1B 10.5(9) 3 .
P1B C1B P1B 14.9(13) 2 .
C1B C1B P1B 76.5(8) 3 4
C1B C1B P1B 83(2) 4 4
C1B C1B P1B 75.4(19) 2 4
P1B C1B P1B 14.8(13) 3 4
P1B C1B P1B 10.4(9) 2 4
P1B C1B P1B 10.4(9) . 4
C3B C2B C4B 57(4) 4 3
C3B C2B P1B 62.2(19) 4 .
C4B C2B P1B 59(3) 3 .
C3B C2B P1B 67.0(19) 4 4
C4B C2B P1B 53(2) 3 4
P1B C2B P1B 9.9(13) . 4
C3B C2B O3' 100(3) 4 .
C4B C2B O3' 99(2) 3 .
P1B C2B O3' 157(2) . .
P1B C2B O3' 152(2) 4 .
C3B C2B P1B 61(2) 4 3
C4B C2B P1B 59.9(17) 3 3
P1B C2B P1B 1.6(17) . 3
P1B C2B P1B 11.4(11) 4 3
O3' C2B P1B 156.3(18) . 3
C3B C2B P1B 65(2) 4 2
C4B C2B P1B 54.6(18) 3 2
P1B C2B P1B 7(3) . 2
P1B C2B P1B 2.9(14) 4 2
O3' C2B P1B 153.2(19) . 2
P1B C2B P1B 8.5(9) 3 2
C2B C3B C4B 68(4) 3 2
C2B C3B C4B 130(4) 3 4
C4B C3B C4B 124(4) 2 4
C2B C3B P1B 87(2) 3 3
C4B C3B P1B 70(3) 2 3
C4B C3B P1B 60(2) 4 3
C2B C3B P1B 84(2) 3 .
C4B C3B P1B 60(3) 2 .
C4B C3B P1B 69(2) 4 .
P1B C3B P1B 10.0(16) 3 .
C2B C3B P1B 93(2) 3 2
C4B C3B P1B 74(3) 2 2
C4B C3B P1B 54.7(19) 4 2
P1B C3B P1B 6.4(11) 3 2
P1B C3B P1B 14.3(11) . 2
C2B C3B P1B 90(3) 3 4
C4B C3B P1B 65(3) 2 4
C4B C3B P1B 63(2) 4 4
P1B C3B P1B 7.8(16) 3 4
P1B C3B P1B 6.7(8) . 4
P1B C3B P1B 9.0(11) 2 4
C3B C4B C2B 55(3) 2 4
C3B C4B C3B 146(5) 2 3
C2B C4B C3B 141(5) 4 3
C3B C4B P1B 87(4) 2 2
C2B C4B P1B 93(3) 4 2
C3B C4B P1B 66(2) 3 2
C3B C4B P1B 75(3) 2 4
C2B C4B P1B 85(2) 4 4
C3B C4B P1B 78(2) 3 4
P1B C4B P1B 12.2(11) 2 4
C3B C4B P1B 87(3) 2 3
C2B C4B P1B 97(2) 4 3
C3B C4B P1B 64(2) 3 3
P1B C4B P1B 5.4(7) 2 3
P1B C4B P1B 13(2) 4 3
C3B C4B P1B 77(3) 2 .
C2B C4B P1B 90.8(19) 4 .
C3B C4B P1B 74(2) 3 .
P1B C4B P1B 11.5(16) 2 .
P1B C4B P1B 5.6(10) 4 .
P1B C4B P1B 10.3(8) 3 .

loop_
_geom_bond_atom_site_label_1
_geom_bond_atom_site_label_2
_geom_bond_distance
_geom_bond_site_symmetry_2
N1 C14 1.345(10) .
N1 C17 1.386(9) .
C1 C6 1.378(13) .
C1 O1 1.394(5) .
C1 C2 1.395(13) .
C1 O1' 1.407(5) .
C2 C3 1.392(14) .
C3 C4 1.386(13) .
C3 O2' 1.394(5) 4
C3 O2 1.405(5) 4
C4 C5 1.374(13) .
C5 C6 1.364(12) .
C5 C13 1.525(11) .
O1 P1 1.569(7) .
O2 C3 1.404(5) 3
O2 P1 1.562(7) .
O3 P1 1.438(6) .
P1 C7 1.773(5) .
C7 C8 1.3900 .
C7 C12 1.3900 .
C8 C9 1.3900 .
C9 C10 1.3900 .
C10 C11 1.3900 .
C11 C12 1.3900 .
O1' P1' 1.584(10) .
O2' C3 1.394(5) 3
O2' P1' 1.530(10) .
O3' P1' 1.462(7) .
O3' C2B 1.88(2) .
P1' C7' 1.764(7) .
C7' C8' 1.3900 .
C7' C12' 1.3900 .
C8' C9' 1.3900 .
C9' C10' 1.3900 .
C10' C11' 1.3900 .
C11' C12' 1.3900 .
C13 C14 1.505(11) .
C13 C17 1.559(11) 4
C13 C18 1.616(12) .
C14 C15 1.365(11) .
C15 C16 1.438(13) .
C16 C17 1.363(11) .
C17 C13 1.558(11) 3
C18 C19 1.539(9) .
C18 C19' 1.547(9) .
C19 C20 1.532(10) .
C20 C21 1.540(10) .
C21 C22 1.535(10) .
C22 C23 1.542(10) .
C23 C24 1.536(10) .
C24 C25 1.547(10) .
C25 C26 1.549(10) .
C26 C27 1.532(10) .
C27 C28 1.536(10) .
C28 C29 1.534(10) .
C19' C20' 1.533(10) .
C20' C21' 1.538(10) .
C21' C22' 1.543(10) .
C22' C23' 1.540(10) .
C23' C24' 1.543(10) .
C24' C25' 1.532(10) .
C25' C26' 1.44(4) .
C26' C27' 1.550(10) .
C27' C28' 1.547(10) .
C28' C29' 1.540(10) .
P1B P1B 0.32(3) 4
P1B P1B 0.32(3) 3
P1B P1B 0.46(4) 2
P1B C4B 1.50(4) 2
P1B C4B 1.54(5) 3
P1B C3B 1.58(3) 4
P1B C3B 1.72(4) .
P1B C1B 1.730(10) 4
P1B C1B 1.736(15) 2
P1B C2B 1.779(10) .
P1B C1B 1.780(9) .
P1B C4B 1.78(3) 4
C1B C1B 0.38(4) 3
C1B C1B 0.38(4) 4
C1B C1B 0.54(6) 2
C1B P1B 1.730(10) 3
C1B P1B 1.736(14) 2
C1B P1B 1.785(15) 4
C2B C3B 0.91(4) 4
C2B C4B 1.03(4) 3
C2B P1B 1.86(6) 4
C2B P1B 2.10(4) 3
C2B P1B 2.17(4) 2
C3B C2B 0.91(4) 3
C3B C4B 0.93(4) 2
C3B C4B 1.39(4) 4
C3B P1B 1.58(3) 3
C3B P1B 1.84(5) 2
C3B P1B 1.97(3) 4
C4B C3B 0.93(4) 2
C4B C2B 1.03(4) 4
C4B C3B 1.39(4) 3
C4B P1B 1.50(4) 2
C4B P1B 1.54(4) 4
C4B P1B 1.78(3) 3

loop_
_geom_torsion_atom_site_label_1
_geom_torsion_atom_site_label_2
_geom_torsion_atom_site_label_3
_geom_torsion_atom_site_label_4
_geom_torsion
_geom_torsion_site_symmetry_1
_geom_torsion_site_symmetry_4
C6 C1 C2 C3 1.8(16) . .
O1 C1 C2 C3 -169.9(10) . .
O1' C1 C2 C3 159.9(10) . .
C1 C2 C3 C4 -3.6(16) . .
C1 C2 C3 O2' -177.8(12) . 4
C1 C2 C3 O2 -158.5(10) . 4
C2 C3 C4 C5 5.4(18) . .
O2' C3 C4 C5 178.1(14) 4 .
O2 C3 C4 C5 160.5(10) 4 .
C3 C4 C5 C6 -4.9(16) . .
C3 C4 C5 C13 178.8(9) . .
C4 C5 C6 C1 3.1(15) . .
C13 C5 C6 C1 179.4(9) . .
O1 C1 C6 C5 168.4(11) . .
C2 C1 C6 C5 -1.7(17) . .
O1' C1 C6 C5 -160.5(9) . .
C6 C1 O1 P1 14.1(18) . .
C2 C1 O1 P1 -174.8(9) . .
O1' C1 O1 P1 -60.1(14) . .
C3 O2 P1 O3 -78.9(10) 3 .
C3 O2 P1 O1 49.5(11) 3 .
C3 O2 P1 C7 161.4(9) 3 .
C1 O1 P1 O3 13.2(13) . .
C1 O1 P1 O2 -106.8(10) . .
C1 O1 P1 C7 141.7(10) . .
O3 P1 C7 C8 4.6(7) . .
O2 P1 C7 C8 113.9(6) . .
O1 P1 C7 C8 -125.3(6) . .
O3 P1 C7 C12 -177.7(6) . .
O2 P1 C7 C12 -68.4(7) . .
O1 P1 C7 C12 52.5(7) . .
C12 C7 C8 C9 0.0 . .
P1 C7 C8 C9 177.8(7) . .
C7 C8 C9 C10 0.0 . .
C8 C9 C10 C11 0.0 . .
C9 C10 C11 C12 0.0 . .
C10 C11 C12 C7 0.0 . .
C8 C7 C12 C11 0.0 . .
P1 C7 C12 C11 -177.7(8) . .
C6 C1 O1' P1' -109.9(14) . .
O1 C1 O1' P1' 12.6(9) . .
C2 C1 O1' P1' 90.7(13) . .
C2B O3' P1' O2' -40(7) . .
C2B O3' P1' O1' 91(7) . .
C2B O3' P1' C7' -149(7) . .
C3 O2' P1' O3' 76(2) 3 .
C3 O2' P1' O1' -43(2) 3 .
C3 O2' P1' C7' -167.6(18) 3 .
C1 O1' P1' O3' -43.5(16) . .
C1 O1' P1' O2' 68.5(16) . .
C1 O1' P1' C7' -167.7(13) . .
O3' P1' C7' C8' -150.4(17) . .
O2' P1' C7' C8' 107.1(17) . .
O1' P1' C7' C8' -28.2(18) . .
O3' P1' C7' C12' 26.7(18) . .
O2' P1' C7' C12' -75.8(16) . .
O1' P1' C7' C12' 148.8(14) . .
C12' C7' C8' C9' 0.0 . .
P1' C7' C8' C9' 176.9(19) . .
C7' C8' C9' C10' 0.0 . .
C8' C9' C10' C11' 0.0 . .
C9' C10' C11' C12' 0.0 . .
C10' C11' C12' C7' 0.0 . .
C8' C7' C12' C11' 0.0 . .
P1' C7' C12' C11' -177.2(17) . .
C6 C5 C13 C14 30.4(10) . .
C4 C5 C13 C14 -153.5(8) . .
C6 C5 C13 C17 152.5(8) . 4
C4 C5 C13 C17 -31.4(11) . 4
C6 C5 C13 C18 -90.9(10) . .
C4 C5 C13 C18 85.2(10) . .
C17 N1 C14 C15 3.3(9) . .
C17 N1 C14 C13 -175.3(7) . .
C5 C13 C14 N1 45.6(9) . .
C17 C13 C14 N1 -77.2(9) 4 .
C18 C13 C14 N1 164.2(7) . .
C5 C13 C14 C15 -132.7(9) . .
C17 C13 C14 C15 104.5(9) 4 .
C18 C13 C14 C15 -14.1(12) . .
N1 C14 C15 C16 -3.4(9) . .
C13 C14 C15 C16 175.1(8) . .
C14 C15 C16 C17 2.2(10) . .
C15 C16 C17 N1 -0.2(9) . .
C15 C16 C17 C13 178.8(8) . 3
C14 N1 C17 C16 -1.9(9) . .
C14 N1 C17 C13 179.0(7) . 3
C14 C13 C18 C19 -175.0(12) . .
C5 C13 C18 C19 -52.8(13) . .
C17 C13 C18 C19 65.5(13) 4 .
C14 C13 C18 C19' -66.2(14) . .
C5 C13 C18 C19' 56.0(14) . .
C17 C13 C18 C19' 174.3(12) 4 .
C19' C18 C19 C20 89.1(19) . .
C13 C18 C19 C20 -152.1(16) . .
C18 C19 C20 C21 -160.8(17) . .
C19 C20 C21 C22 -124(2) . .
C20 C21 C22 C23 164(2) . .
C21 C22 C23 C24 159(3) . .
C22 C23 C24 C25 -166(3) . .
C23 C24 C25 C26 151(3) . .
C24 C25 C26 C27 154(2) . .
C25 C26 C27 C28 107(3) . .
C26 C27 C28 C29 -75(3) . .
C19 C18 C19' C20' -56(2) . .
C13 C18 C19' C20' -175.0(16) . .
C18 C19' C20' C21' -174(2) . .
C19' C20' C21' C22' 174(2) . .
C20' C21' C22' C23' 70(3) . .
C21' C22' C23' C24' 144(2) . .
C22' C23' C24' C25' 163(2) . .
C23' C24' C25' C26' 95(3) . .
C24' C25' C26' C27' -131(2) . .
C25' C26' C27' C28' 110(3) . .
C26' C27' C28' C29' 25(4) . .
P1B P1B C1B C1B -37(15) 4 3
P1B P1B C1B C1B -128(16) 3 3
P1B P1B C1B C1B -82(15) 2 3
C4B P1B C1B C1B 151(12) 2 3
C4B P1B C1B C1B 31(14) 3 3
C3B P1B C1B C1B 80(14) 4 3
C3B P1B C1B C1B -175(11) . 3
C1B P1B C1B C1B 91.3(5) 4 3
C1B P1B C1B C1B 44.9(3) 2 3
C2B P1B C1B C1B 61(13) . 3
C4B P1B C1B C1B -127(11) 4 3
P1B P1B C1B C1B -129(15) 4 4
P1B P1B C1B C1B 140(16) 3 4
P1B P1B C1B C1B -173(16) 2 4
C4B P1B C1B C1B 59(12) 2 4
C4B P1B C1B C1B -60(14) 3 4
C3B P1B C1B C1B -12(14) 4 4
C3B P1B C1B C1B 94(12) . 4
C1B P1B C1B C1B -46.35(17) 2 4
C2B P1B C1B C1B -30(13) . 4
C4B P1B C1B C1B 142(12) 4 4
P1B P1B C1B C1B -82(15) 4 2
P1B P1B C1B C1B -173(16) 3 2
P1B P1B C1B C1B -127(16) 2 2
C4B P1B C1B C1B 106(12) 2 2
C4B P1B C1B C1B -14(14) 3 2
C3B P1B C1B C1B 35(14) 4 2
C3B P1B C1B C1B 140(12) . 2
C1B P1B C1B C1B 46.35(16) 4 2
C2B P1B C1B C1B 17(13) . 2
C4B P1B C1B C1B -172(12) 4 2
P1B P1B C1B P1B 91.0(6) 4 3
P1B P1B C1B P1B 46.3(3) 2 3
C4B P1B C1B P1B -81(13) 2 3
C4B P1B C1B P1B 159(14) 3 3
C3B P1B C1B P1B -152(15) 4 3
C3B P1B C1B P1B -47(10) . 3
C1B P1B C1B P1B -140(16) 4 3
C1B P1B C1B P1B 173(16) 2 3
C2B P1B C1B P1B -170(13) . 3
C4B P1B C1B P1B 1(10) 4 3
P1B P1B C1B P1B 44.7(4) 4 2
P1B P1B C1B P1B -46.3(3) 3 2
C4B P1B C1B P1B -127(13) 2 2
C4B P1B C1B P1B 113(14) 3 2
C3B P1B C1B P1B 162(14) 4 2
C3B P1B C1B P1B -93(10) . 2
C1B P1B C1B P1B 173(16) 4 2
C1B P1B C1B P1B 127(16) 2 2
C2B P1B C1B P1B 143(13) . 2
C4B P1B C1B P1B -45(10) 4 2
P1B P1B C1B P1B -91.0(6) 3 4
P1B P1B C1B P1B -44.7(4) 2 4
C4B P1B C1B P1B -172(13) 2 4
C4B P1B C1B P1B 68(14) 3 4
C3B P1B C1B P1B 117(14) 4 4
C3B P1B C1B P1B -138(10) . 4
C1B P1B C1B P1B 129(15) 4 4
C1B P1B C1B P1B 82(15) 2 4
C2B P1B C1B P1B 99(13) . 4
C4B P1B C1B P1B -90(10) 4 4
P1B P1B C2B C3B -117(3) 4 4
P1B P1B C2B C3B 41(29) 3 4
P1B P1B C2B C3B -112(4) 2 4
C4B P1B C2B C3B 31(3) 2 4
C4B P1B C2B C3B -66(4) 3 4
C3B P1B C2B C3B 30(3) . 4
C1B P1B C2B C3B 148(3) 4 4
C1B P1B C2B C3B 159(4) 2 4
C1B P1B C2B C3B 154(3) . 4
C4B P1B C2B C3B -10(6) 4 4
P1B P1B C2B C4B -51(3) 4 3
P1B P1B C2B C4B 107(27) 3 3
P1B P1B C2B C4B -46(4) 2 3
C4B P1B C2B C4B 98(4) 2 3
C3B P1B C2B C4B 66(4) 4 3
C3B P1B C2B C4B 97(3) . 3
C1B P1B C2B C4B -146(4) 4 3
C1B P1B C2B C4B -135(5) 2 3
C1B P1B C2B C4B -139(4) . 3
C4B P1B C2B C4B 57(6) 4 3
P1B P1B C2B P1B 158(28) 3 4
P1B P1B C2B P1B 5(2) 2 4
C4B P1B C2B P1B 148.5(13) 2 4
C4B P1B C2B P1B 51(3) 3 4
C3B P1B C2B P1B 117(3) 4 4
C3B P1B C2B P1B 147.5(15) . 4
C1B P1B C2B P1B -95(2) 4 4
C1B P1B C2B P1B -84(3) 2 4
C1B P1B C2B P1B -89(4) . 4
C4B P1B C2B P1B 108(4) 4 4
P1B P1B C2B O3' -74(7) 4 .
P1B P1B C2B O3' 85(32) 3 .
P1B P1B C2B O3' -69(8) 2 .
C4B P1B C2B O3' 75(7) 2 .
C4B P1B C2B O3' -23(6) 3 .
C3B P1B C2B O3' 43(6) 4 .
C3B P1B C2B O3' 74(7) . .
C1B P1B C2B O3' -168(6) 4 .
C1B P1B C2B O3' -157(6) 2 .
C1B P1B C2B O3' -162(5) . .
C4B P1B C2B O3' 34(10) 4 .
P1B P1B C2B P1B -158(28) 4 3
P1B P1B C2B P1B -154(26) 2 3
C4B P1B C2B P1B -10(28) 2 3
C4B P1B C2B P1B -107(27) 3 3
C3B P1B C2B P1B -41(29) 4 3
C3B P1B C2B P1B -11(27) . 3
C1B P1B C2B P1B 107(30) 4 3
C1B P1B C2B P1B 118(30) 2 3
C1B P1B C2B P1B 113(30) . 3
C4B P1B C2B P1B -51(24) 4 3
P1B P1B C2B P1B -5(2) 4 2
P1B P1B C2B P1B 154(26) 3 2
C4B P1B C2B P1B 144(2) 2 2
C4B P1B C2B P1B 46(4) 3 2
C3B P1B C2B P1B 112(4) 4 2
C3B P1B C2B P1B 143(3) . 2
C1B P1B C2B P1B -100(4) 4 2
C1B P1B C2B P1B -88(4) 2 2
C1B P1B C2B P1B -93(5) . 2
C4B P1B C2B P1B 103(3) 4 2
P1' O3' C2B C3B -3(9) . 4
P1' O3' C2B C4B -61(8) . 3
P1' O3' C2B P1B -41(12) . .
P1' O3' C2B P1B -62(10) . 4
P1' O3' C2B P1B -37(11) . 3
P1' O3' C2B P1B -56(10) . 2
P1B P1B C3B C2B -159(12) 4 3
P1B P1B C3B C2B -108(8) 3 3
P1B P1B C3B C2B -131(7) 2 3
C4B P1B C3B C2B 68(4) 2 3
C4B P1B C3B C2B 108(3) 3 3
C3B P1B C3B C2B 85(4) 4 3
C1B P1B C3B C2B -39(4) 4 3
C1B P1B C3B C2B -38(3) 2 3
C2B P1B C3B C2B 70(2) . 3
C1B P1B C3B C2B -52(4) . 3
C4B P1B C3B C2B -137(4) 4 3
P1B P1B C3B C4B 133(12) 4 2
P1B P1B C3B C4B -176(8) 3 2
P1B P1B C3B C4B 161(7) 2 2
C4B P1B C3B C4B 40(3) 3 2
C3B P1B C3B C4B 17(4) 4 2
C1B P1B C3B C4B -107(5) 4 2
C1B P1B C3B C4B -106(3) 2 2
C2B P1B C3B C4B 2(4) . 2
C1B P1B C3B C4B -120(5) . 2
C4B P1B C3B C4B 155(6) 4 2
P1B P1B C3B C4B -22(11) 4 4
P1B P1B C3B C4B 29(7) 3 4
P1B P1B C3B C4B 6(6) 2 4
C4B P1B C3B C4B -155(6) 2 4
C4B P1B C3B C4B -115(3) 3 4
C3B P1B C3B C4B -137.8(18) 4 4
C1B P1B C3B C4B 99(2) 4 4
C1B P1B C3B C4B 99(4) 2 4
C2B P1B C3B C4B -153(3) . 4
C1B P1B C3B C4B 85(2) . 4
P1B P1B C3B P1B -51(4) 4 3
P1B P1B C3B P1B -23.0(17) 2 3
C4B P1B C3B P1B 176(8) 2 3
C4B P1B C3B P1B -144(8) 3 3
C3B P1B C3B P1B -167(7) 4 3
C1B P1B C3B P1B 69(7) 4 3
C1B P1B C3B P1B 70(7) 2 3
C2B P1B C3B P1B 178(8) . 3
C1B P1B C3B P1B 56(6) . 3
C4B P1B C3B P1B -29(7) 4 3
P1B P1B C3B P1B -28(6) 4 2
P1B P1B C3B P1B 23.0(17) 3 2
C4B P1B C3B P1B -161(7) 2 2
C4B P1B C3B P1B -121(7) 3 2
C3B P1B C3B P1B -144(6) 4 2
C1B P1B C3B P1B 92(5) 4 2
C1B P1B C3B P1B 93(6) 2 2
C2B P1B C3B P1B -159(7) . 2
C1B P1B C3B P1B 79(5) . 2
C4B P1B C3B P1B -6(6) 4 2
P1B P1B C3B P1B 51(4) 3 4
P1B P1B C3B P1B 28(6) 2 4
C4B P1B C3B P1B -133(12) 2 4
C4B P1B C3B P1B -93(12) 3 4
C3B P1B C3B P1B -116(11) 4 4
C1B P1B C3B P1B 121(11) 4 4
C1B P1B C3B P1B 121(11) 2 4
C2B P1B C3B P1B -131(12) . 4
C1B P1B C3B P1B 107(10) . 4
C4B P1B C3B P1B 22(11) 4 4
P1B P1B C4B C3B 72(22) 4 2
P1B P1B C4B C3B -177(6) 3 2
P1B P1B C4B C3B 155(12) 2 2
C4B P1B C4B C3B -93(4) 2 2
C4B P1B C4B C3B -18(4) 3 2
C3B P1B C4B C3B -37(3) 4 2
C3B P1B C4B C3B -126(4) . 2
C1B P1B C4B C3B 104(3) 4 2
C1B P1B C4B C3B 93(4) 2 2
C2B P1B C4B C3B -5(4) . 2
C1B P1B C4B C3B 112(4) . 2
C4B P1B C4B C3B -152(3) 4 2
P1B P1B C4B C2B 18(21) 4 4
P1B P1B C4B C2B 129(5) 3 4
P1B P1B C4B C2B 101(11) 2 4
C4B P1B C4B C2B -147(4) 2 4
C4B P1B C4B C2B -72(4) 3 4
C3B P1B C4B C2B -90(3) 4 4
C3B P1B C4B C2B 180(3) . 4
C1B P1B C4B C2B 50(2) 4 4
C1B P1B C4B C2B 40(3) 2 4
C2B P1B C4B C2B -58(3) . 4
C1B P1B C4B C2B 58(3) . 4
C4B P1B C4B C2B 154(3) 4 4
P1B P1B C4B C3B -126(21) 4 3
P1B P1B C4B C3B -14(5) 3 3
P1B P1B C4B C3B -42(10) 2 3
C4B P1B C4B C3B 70(4) 2 3
C4B P1B C4B C3B 144(2) 3 3
C3B P1B C4B C3B 126(3) 4 3
C3B P1B C4B C3B 36(2) . 3
C1B P1B C4B C3B -93(4) 4 3
C1B P1B C4B C3B -104(3) 2 3
C2B P1B C4B C3B 158(3) . 3
C1B P1B C4B C3B -86(2) . 3
C4B P1B C4B C3B 11(3) 4 3
P1B P1B C4B P1B -83(11) 4 2
P1B P1B C4B P1B 28(6) 3 2
C4B P1B C4B P1B 112(13) 2 2
C4B P1B C4B P1B -174(11) 3 2
C3B P1B C4B P1B 168(12) 4 2
C3B P1B C4B P1B 79(11) . 2
C1B P1B C4B P1B -51(10) 4 2
C1B P1B C4B P1B -62(9) 2 2
C2B P1B C4B P1B -160(11) . 2
C1B P1B C4B P1B -43(9) . 2
C4B P1B C4B P1B 53(11) 4 2
P1B P1B C4B P1B 111(17) 3 4
P1B P1B C4B P1B 83(11) 2 4
C4B P1B C4B P1B -165(24) 2 4
C4B P1B C4B P1B -90(22) 3 4
C3B P1B C4B P1B -108(23) 4 4
C3B P1B C4B P1B 162(22) . 4
C1B P1B C4B P1B 32(20) 4 4
C1B P1B C4B P1B 22(20) 2 4
C2B P1B C4B P1B -76(22) . 4
C1B P1B C4B P1B 40(20) . 4
C4B P1B C4B P1B 136(21) 4 4
P1B P1B C4B P1B -111(17) 4 3
P1B P1B C4B P1B -28(6) 2 3
C4B P1B C4B P1B 84(7) 2 3
C4B P1B C4B P1B 158(6) 3 3
C3B P1B C4B P1B 140(6) 4 3
C3B P1B C4B P1B 50(5) . 3
C1B P1B C4B P1B -79(4) 4 3
C1B P1B C4B P1B -90(3) 2 3
C2B P1B C4B P1B 172(6) . 3
C1B P1B C4B P1B -71(4) . 3
C4B P1B C4B P1B 25(5) 4 3
